data_2238036
loop_
_publ_author_name
'Srinivasan, Thothadri'
'Senthilkumar, Govindaraj'
'Neelakandan, Kaliaperumal'
'Manikandan, Haridoss'
'Velmurugan, Devadasan'

_publ_section_title
;
 (<i>E</i>)-3-[4-(Difluoromethoxy)-3-hydroxyphenyl]-1-phenylprop-2-en-1-one
;
_journal_coeditor_code SU2584
_journal_issue 5
_journal_name_full 'Acta Crystallographica Section E'
_journal_page_first o812
_journal_paper_doi 10.1107/S1600536813011288
_journal_volume 69
_journal_year 2013
_chemical_formula_iupac 'C16 H12 F2 O3'
_chemical_formula_moiety 'C16 H12 F2 O3'
_chemical_formula_sum 'C16 H12 F2 O3'
_chemical_formula_weight 290.26
_chemical_name_systematic
;
(<i>E</i>)-3-[4-(Difluoromethoxy)-3-hydroxyphenyl]-1-phenylprop-2-en-1-one
;
_space_group_IT_number 14
_symmetry_cell_setting monoclinic
_symmetry_space_group_name_Hall '-P 2yn'
_symmetry_space_group_name_H-M 'P 1 21/n 1'
_atom_sites_solution_hydrogens geom
_atom_sites_solution_primary direct
_atom_sites_solution_secondary difmap
_audit_creation_method SHELXL-97
_cell_angle_alpha 90.00
_cell_angle_beta 106.289(4)
_cell_angle_gamma 90.00
_cell_formula_units_Z 4
_cell_length_a 17.1880(11)
_cell_length_b 4.1124(3)
_cell_length_c 19.6699(13)
_cell_measurement_reflns_used 3328
_cell_measurement_temperature 293(2)
_cell_measurement_theta_max 28.33
_cell_measurement_theta_min 1.39
_cell_volume 1334.54(16)
_computing_cell_refinement 'SAINT (Bruker, 2008)'
_computing_data_collection 'APEX2 (Bruker, 2008)'
_computing_data_reduction 'SAINT (Bruker, 2008)'
_computing_molecular_graphics 'ORTEP-3 for Windows (Farrugia, 2012)'
_computing_publication_material 'SHELXL97 (Sheldrick, 2008) and PLATON (Spek, 2009)'
_computing_structure_refinement 'SHELXL97 (Sheldrick, 2008)'
_computing_structure_solution 'SHELXS97 (Sheldrick, 2008)'
_diffrn_ambient_temperature 293(2)
_diffrn_measured_fraction_theta_full 0.997
_diffrn_measured_fraction_theta_max 0.997
_diffrn_measurement_device_type 'Bruker SMART APEXII area-detector'
_diffrn_measurement_method '\w and \f scans'
_diffrn_radiation_monochromator graphite
_diffrn_radiation_source 'fine-focus sealed tube'
_diffrn_radiation_type MoK\a
_diffrn_radiation_wavelength 0.71073
_diffrn_reflns_av_R_equivalents 0.0282
_diffrn_reflns_av_sigmaI/netI 0.0227
_diffrn_reflns_limit_h_max 21
_diffrn_reflns_limit_h_min -22
_diffrn_reflns_limit_k_max 5
_diffrn_reflns_limit_k_min -5
_diffrn_reflns_limit_l_max 23
_diffrn_reflns_limit_l_min -26
_diffrn_reflns_number 12412
_diffrn_reflns_theta_full 28.33
_diffrn_reflns_theta_max 28.33
_diffrn_reflns_theta_min 1.39
_exptl_absorpt_coefficient_mu 0.117
_exptl_absorpt_correction_T_max 0.9769
_exptl_absorpt_correction_T_min 0.9656
_exptl_absorpt_correction_type multi-scan
_exptl_absorpt_process_details '(<i>SADABS</i>; Bruker, 2008)'
_exptl_crystal_colour Colourless
_exptl_crystal_density_diffrn 1.445
_exptl_crystal_density_method 'not measured'
_exptl_crystal_description Block
_exptl_crystal_F_000 600
_exptl_crystal_size_max 0.30
_exptl_crystal_size_mid 0.25
_exptl_crystal_size_min 0.20
_refine_diff_density_max 0.205
_refine_diff_density_min -0.179
_refine_ls_extinction_method none
_refine_ls_goodness_of_fit_ref 1.030
_refine_ls_hydrogen_treatment constr
_refine_ls_matrix_type full
_refine_ls_number_parameters 191
_refine_ls_number_reflns 3328
_refine_ls_number_restraints 0
_refine_ls_restrained_S_all 1.030
_refine_ls_R_factor_all 0.0588
_refine_ls_R_factor_gt 0.0413
_refine_ls_shift/su_max 0.000
_refine_ls_shift/su_mean 0.000
_refine_ls_structure_factor_coef Fsqd
_refine_ls_weighting_details 'calc w=1/[\s^2^(Fo^2^)+(0.0528P)^2^+0.3218P] where P=(Fo^2^+2Fc^2^)/3'
_refine_ls_weighting_scheme calc
_refine_ls_wR_factor_gt 0.1063
_refine_ls_wR_factor_ref 0.1204
_reflns_number_gt 2456
_reflns_number_total 3328
_reflns_threshold_expression I>2sigma(I)
_cod_data_source_file su2584.cif
_cod_data_source_block I
_cod_original_sg_symbol_H-M 'P 21/n'
_cod_database_code 2238036
_cod_database_fobs_code 2238036

loop_
_symmetry_equiv_pos_as_xyz
'x, y, z'
'-x+1/2, y+1/2, -z+1/2'
'-x, -y, -z'
'x-1/2, -y-1/2, z-1/2'

loop_
_atom_site_type_symbol
_atom_site_label
_atom_site_fract_x
_atom_site_fract_y
_atom_site_fract_z
_atom_site_U_iso_or_equiv
_atom_site_adp_type
_atom_site_calc_flag
_atom_site_refinement_flags
_atom_site_occupancy
_atom_site_symmetry_multiplicity
C C1 0.58013(9) 0.9403(4) 0.34909(8) 0.0501(4) Uani d . 1 1
H H1 0.5553 0.7323 0.3305 0.060 Uiso calc R 1 1
C C2 0.57744(8) 1.0801(3) 0.23416(7) 0.0408(3) Uani d . 1 1
C C3 0.52043(8) 0.8962(3) 0.18585(7) 0.0406(3) Uani d . 1 1
C C4 0.53484(8) 0.8222(4) 0.12164(7) 0.0421(3) Uani d . 1 1
H H4 0.4969 0.7001 0.0885 0.051 Uiso calc R 1 1
C C5 0.60481(7) 0.9264(3) 0.10571(7) 0.0399(3) Uani d . 1 1
C C6 0.66097(8) 1.1133(4) 0.15554(7) 0.0459(3) Uani d . 1 1
H H6 0.7078 1.1872 0.1457 0.055 Uiso calc R 1 1
C C7 0.64685(9) 1.1882(4) 0.21944(8) 0.0478(3) Uani d . 1 1
H H7 0.6843 1.3120 0.2527 0.057 Uiso calc R 1 1
C C8 0.61704(8) 0.8271(4) 0.03816(7) 0.0443(3) Uani d . 1 1
H H8 0.5763 0.6990 0.0094 0.053 Uiso calc R 1 1
C C9 0.67854(8) 0.8960(4) 0.01260(7) 0.0471(3) Uani d . 1 1
H H9 0.7203 1.0275 0.0388 0.057 Uiso calc R 1 1
C C10 0.68243(8) 0.7696(4) -0.05624(7) 0.0434(3) Uani d . 1 1
C C11 0.75269(8) 0.8529(3) -0.08315(7) 0.0429(3) Uani d . 1 1
C C12 0.75121(10) 0.7547(4) -0.15079(8) 0.0587(4) Uani d . 1 1
H H12 0.7062 0.6441 -0.1785 0.070 Uiso calc R 1 1
C C13 0.81561(11) 0.8191(5) -0.17761(9) 0.0662(5) Uani d . 1 1
H H13 0.8143 0.7488 -0.2229 0.079 Uiso calc R 1 1
C C14 0.88160(10) 0.9868(5) -0.13757(10) 0.0655(5) Uani d . 1 1
H H14 0.9247 1.0326 -0.1560 0.079 Uiso calc R 1 1
C C15 0.88416(10) 1.0869(5) -0.07064(10) 0.0710(5) Uani d . 1 1
H H15 0.9291 1.1997 -0.0435 0.085 Uiso calc R 1 1
C C16 0.81987(9) 1.0202(4) -0.04329(8) 0.0576(4) Uani d . 1 1
H H16 0.8219 1.0885 0.0022 0.069 Uiso calc R 1 1
O O1 0.56344(6) 1.1715(2) 0.29861(5) 0.0490(3) Uani d . 1 1
O O2 0.45380(6) 0.7923(3) 0.20384(5) 0.0547(3) Uani d . 1 1
H H2 0.4253 0.6830 0.1715 0.082 Uiso calc R 1 1
O O3 0.62832(6) 0.5935(3) -0.09091(6) 0.0615(3) Uani d . 1 1
F F1 0.65995(7) 0.9098(4) 0.37665(6) 0.1057(5) Uani d . 1 1
F F2 0.55249(7) 1.0449(3) 0.40166(5) 0.0779(3) Uani d . 1 1

loop_
_atom_site_aniso_label
_atom_site_aniso_U_11
_atom_site_aniso_U_22
_atom_site_aniso_U_33
_atom_site_aniso_U_12
_atom_site_aniso_U_13
_atom_site_aniso_U_23
C1 0.0568(8) 0.0515(8) 0.0449(7) 0.0069(7) 0.0190(6) -0.0019(6)
C2 0.0461(7) 0.0362(7) 0.0401(6) 0.0061(6) 0.0120(5) -0.0010(5)
C3 0.0368(6) 0.0450(7) 0.0406(6) 0.0024(6) 0.0120(5) 0.0022(6)
C4 0.0366(6) 0.0507(8) 0.0384(6) -0.0055(6) 0.0097(5) -0.0029(6)
C5 0.0374(6) 0.0424(7) 0.0404(6) 0.0006(5) 0.0116(5) 0.0038(5)
C6 0.0398(7) 0.0487(8) 0.0508(8) -0.0063(6) 0.0153(6) 0.0009(6)
C7 0.0480(7) 0.0440(8) 0.0486(7) -0.0067(6) 0.0090(6) -0.0057(6)
C8 0.0409(7) 0.0521(8) 0.0406(7) -0.0057(6) 0.0124(5) 0.0000(6)
C9 0.0429(7) 0.0560(9) 0.0441(7) -0.0083(6) 0.0150(6) -0.0016(6)
C10 0.0395(7) 0.0498(8) 0.0419(7) -0.0032(6) 0.0128(5) 0.0042(6)
C11 0.0420(7) 0.0457(8) 0.0436(7) 0.0005(6) 0.0165(5) 0.0058(6)
C12 0.0577(9) 0.0730(11) 0.0498(8) -0.0128(8) 0.0224(7) -0.0035(8)
C13 0.0730(11) 0.0793(12) 0.0581(9) -0.0036(10) 0.0377(8) 0.0019(9)
C14 0.0554(9) 0.0719(11) 0.0814(12) 0.0000(8) 0.0394(9) 0.0111(10)
C15 0.0479(9) 0.0908(14) 0.0791(12) -0.0185(9) 0.0258(8) -0.0072(10)
C16 0.0483(8) 0.0727(11) 0.0551(8) -0.0111(8) 0.0200(7) -0.0068(8)
O1 0.0638(6) 0.0415(5) 0.0433(5) 0.0093(5) 0.0178(4) -0.0050(4)
O2 0.0452(5) 0.0768(8) 0.0471(5) -0.0116(5) 0.0214(4) -0.0088(5)
O3 0.0530(6) 0.0835(8) 0.0511(6) -0.0251(6) 0.0199(5) -0.0131(6)
F1 0.0658(7) 0.1779(15) 0.0725(7) 0.0482(8) 0.0180(5) 0.0333(8)
F2 0.0913(8) 0.0979(8) 0.0562(6) 0.0185(6) 0.0402(5) -0.0023(5)

loop_
_atom_type_symbol
_atom_type_description
_atom_type_scat_dispersion_real
_atom_type_scat_dispersion_imag
_atom_type_scat_source
C C 0.0033 0.0016 'International Tables Vol C Tables 4.2.6.8 and 6.1.1.4'
H H 0.0000 0.0000 'International Tables Vol C Tables 4.2.6.8 and 6.1.1.4'
O O 0.0106 0.0060 'International Tables Vol C Tables 4.2.6.8 and 6.1.1.4'
F F 0.0171 0.0103 'International Tables Vol C Tables 4.2.6.8 and 6.1.1.4'

loop_
_geom_angle_atom_site_label_1
_geom_angle_atom_site_label_2
_geom_angle_atom_site_label_3
_geom_angle
F2 C1 F1 105.47(13)
F2 C1 O1 107.31(12)
F1 C1 O1 110.42(14)
F2 C1 H1 111.1
F1 C1 H1 111.1
O1 C1 H1 111.1
C7 C2 C3 121.35(12)
C7 C2 O1 118.71(12)
C3 C2 O1 119.88(12)
O2 C3 C2 118.64(12)
O2 C3 C4 123.15(12)
C2 C3 C4 118.20(12)
C3 C4 C5 121.55(12)
C3 C4 H4 119.2
C5 C4 H4 119.2
C4 C5 C6 118.80(12)
C4 C5 C8 118.20(12)
C6 C5 C8 122.99(12)
C7 C6 C5 119.88(12)
C7 C6 H6 120.1
C5 C6 H6 120.1
C2 C7 C6 120.21(13)
C2 C7 H7 119.9
C6 C7 H7 119.9
C9 C8 C5 128.35(13)
C9 C8 H8 115.8
C5 C8 H8 115.8
C8 C9 C10 121.50(13)
C8 C9 H9 119.3
C10 C9 H9 119.3
O3 C10 C9 119.92(12)
O3 C10 C11 120.23(12)
C9 C10 C11 119.85(12)
C16 C11 C12 118.51(13)
C16 C11 C10 122.99(13)
C12 C11 C10 118.50(13)
C13 C12 C11 120.78(15)
C13 C12 H12 119.6
C11 C12 H12 119.6
C14 C13 C12 120.00(16)
C14 C13 H13 120.0
C12 C13 H13 120.0
C15 C14 C13 120.14(15)
C15 C14 H14 119.9
C13 C14 H14 119.9
C14 C15 C16 120.01(16)
C14 C15 H15 120.0
C16 C15 H15 120.0
C11 C16 C15 120.55(15)
C11 C16 H16 119.7
C15 C16 H16 119.7
C1 O1 C2 114.90(10)
C3 O2 H2 109.5

loop_
_geom_bond_atom_site_label_1
_geom_bond_atom_site_label_2
_geom_bond_distance
C1 F2 1.3250(16)
C1 F1 1.3322(18)
C1 O1 1.3461(18)
C1 H1 0.9800
C2 C7 1.378(2)
C2 C3 1.3830(19)
C2 O1 1.4063(16)
C3 O2 1.3589(15)
C3 C4 1.3873(18)
C4 C5 1.3925(17)
C4 H4 0.9300
C5 C6 1.3974(19)
C5 C8 1.4605(18)
C6 C7 1.380(2)
C6 H6 0.9300
C7 H7 0.9300
C8 C9 1.3223(18)
C8 H8 0.9300
C9 C10 1.4693(19)
C9 H9 0.9300
C10 O3 1.2244(16)
C10 C11 1.4880(17)
C11 C16 1.383(2)
C11 C12 1.384(2)
C12 C13 1.379(2)
C12 H12 0.9300
C13 C14 1.372(3)
C13 H13 0.9300
C14 C15 1.368(3)
C14 H14 0.9300
C15 C16 1.385(2)
C15 H15 0.9300
C16 H16 0.9300
O2 H2 0.8200

loop_
_geom_hbond_atom_site_label_D
_geom_hbond_atom_site_label_H
_geom_hbond_atom_site_label_A
_geom_hbond_site_symmetry_A
_geom_hbond_distance_DH
_geom_hbond_distance_HA
_geom_hbond_distance_DA
_geom_hbond_angle_DHA
O2 H2 O3 3_665 0.82 1.96 2.7722(16) 172
C4 H4 O3 3_665 0.93 2.48 3.1940(19) 134
C1 H1 O1 1_545 0.98 2.40 3.3022(19) 152

loop_
_geom_torsion_atom_site_label_1
_geom_torsion_atom_site_label_2
_geom_torsion_atom_site_label_3
_geom_torsion_atom_site_label_4
_geom_torsion
C7 C2 C3 O2 178.98(13)
O1 C2 C3 O2 -3.68(19)
C7 C2 C3 C4 0.0(2)
O1 C2 C3 C4 177.37(12)
O2 C3 C4 C5 -178.42(13)
C2 C3 C4 C5 0.5(2)
C3 C4 C5 C6 -0.8(2)
C3 C4 C5 C8 177.55(13)
C4 C5 C6 C7 0.7(2)
C8 C5 C6 C7 -177.60(14)
C3 C2 C7 C6 -0.2(2)
O1 C2 C7 C6 -177.53(12)
C5 C6 C7 C2 -0.2(2)
C4 C5 C8 C9 -179.68(15)
C6 C5 C8 C9 -1.4(3)
C5 C8 C9 C10 178.56(14)
C8 C9 C10 O3 -0.8(2)
C8 C9 C10 C11 179.99(14)
O3 C10 C11 C16 -172.66(15)
C9 C10 C11 C16 6.6(2)
O3 C10 C11 C12 6.5(2)
C9 C10 C11 C12 -174.29(14)
C16 C11 C12 C13 0.7(3)
C10 C11 C12 C13 -178.48(15)
C11 C12 C13 C14 -1.1(3)
C12 C13 C14 C15 0.9(3)
C13 C14 C15 C16 -0.3(3)
C12 C11 C16 C15 -0.1(3)
C10 C11 C16 C15 179.00(16)
C14 C15 C16 C11 -0.1(3)
F2 C1 O1 C2 -170.69(12)
F1 C1 O1 C2 74.84(16)
C7 C2 O1 C1 -101.79(16)
C3 C2 O1 C1 80.80(16)
